data_4028120
loop_
_publ_author_name
'Ying Han'
'Jing Cao'
'Peng-Fei Li'
'Qian-Shou Zong'
'Jian-Min Zhao'
'Jia-Bin Guo'
'Jun-Feng Xiang'
'Chuan-Feng Chen'

_publ_section_title
;
 Complexation of Triptycene-Derived Macrotricyclic Polyether with Paraquat
 Derivatives, Diquat, and a 2,7-Diazapyrenium Salt: Guest-Induced
 Conformational Changes of the Host
;
_journal_name_full 'Journal of Organic Chemistry'
_journal_page_first 3235
_journal_page_last 3242
_journal_paper_doi 10.1021/jo400148b
_journal_volume 78
_journal_year 2013
_chemical_formula_sum 'C100 H112 Br2 F12 N2 O20 P2'
_chemical_formula_weight 2111.68
_chemical_name_systematic
; 
 ? 
;
_space_group_IT_number 2
_symmetry_cell_setting triclinic
_symmetry_space_group_name_Hall '-P 1'
_symmetry_space_group_name_H-M 'P -1'
_atom_sites_solution_hydrogens geom
_atom_sites_solution_primary direct
_atom_sites_solution_secondary difmap
_audit_creation_method SHELXL-97
_cell_angle_alpha 104.620(3)
_cell_angle_beta 99.120(3)
_cell_angle_gamma 110.080(4)
_cell_formula_units_Z 1
_cell_length_a 11.783(4)
_cell_length_b 15.157(5)
_cell_length_c 15.464(5)
_cell_measurement_reflns_used 7421
_cell_measurement_temperature 173(2)
_cell_measurement_theta_max 27.4848
_cell_measurement_theta_min 1.9041
_cell_volume 2416.9(14)
_computing_cell_refinement 'CrystalClear (Rigaku Inc., 2008)'
_computing_data_collection 'CrystalClear (Rigaku Inc., 2008)'
_computing_data_reduction 'CrystalClear (Rigaku Inc., 2008)'
_computing_molecular_graphics
;
 Mercury: visualization and analysis of crystal structures, C. F. Macrae,
 P. R. Edgington, P. McCabe, E. Pidcock, G. P. Shields, R. Taylor,
 M. Towler and J. van de Streek, J. Appl. Cryst., 39, 453-457, 2006.
;
_computing_publication_material 'SHELX-97 (Sheldrick, 2008)'
_computing_structure_refinement 'SHELX-97 (Sheldrick, 2008)'
_computing_structure_solution 'SHELX-97 (Sheldrick, 2008)'
_diffrn_ambient_temperature 173(2)
_diffrn_detector_area_resol_mean 28.5714
_diffrn_measured_fraction_theta_full 0.996
_diffrn_measured_fraction_theta_max 0.996
_diffrn_measurement_device_type 'Saturn724+ CCD'
_diffrn_measurement_method '\w scans at fixed \c = 45\%'
_diffrn_radiation_monochromator graphite
_diffrn_radiation_source 'fine-focus sealed tube'
_diffrn_radiation_type MoK\a
_diffrn_radiation_wavelength 0.71073
_diffrn_reflns_av_R_equivalents 0.0374
_diffrn_reflns_av_sigmaI/netI 0.0492
_diffrn_reflns_limit_h_max 13
_diffrn_reflns_limit_h_min -14
_diffrn_reflns_limit_k_max 18
_diffrn_reflns_limit_k_min -18
_diffrn_reflns_limit_l_max 18
_diffrn_reflns_limit_l_min -18
_diffrn_reflns_number 18050
_diffrn_reflns_theta_full 25.00
_diffrn_reflns_theta_max 25.00
_diffrn_reflns_theta_min 1.90
_exptl_absorpt_coefficient_mu 0.966
_exptl_absorpt_correction_T_max 1.0000
_exptl_absorpt_correction_T_min 0.6182
_exptl_absorpt_correction_type multi-scan
_exptl_absorpt_process_details 'CrystalClear (Rigaku Inc., 2008)'
_exptl_crystal_colour red
_exptl_crystal_density_diffrn 1.451
_exptl_crystal_description block
_exptl_crystal_F_000 1094
_exptl_crystal_size_max 0.46
_exptl_crystal_size_mid 0.14
_exptl_crystal_size_min 0.14
_refine_diff_density_max 0.882
_refine_diff_density_min -0.457
_refine_diff_density_rms 0.069
_refine_ls_extinction_method none
_refine_ls_goodness_of_fit_ref 1.068
_refine_ls_hydrogen_treatment constr
_refine_ls_matrix_type full
_refine_ls_number_parameters 716
_refine_ls_number_reflns 8462
_refine_ls_number_restraints 282
_refine_ls_restrained_S_all 1.153
_refine_ls_R_factor_all 0.0926
_refine_ls_R_factor_gt 0.0763
_refine_ls_shift/su_max 0.016
_refine_ls_shift/su_mean 0.001
_refine_ls_structure_factor_coef Fsqd
_refine_ls_weighting_details 'calc w=1/[\s^2^(Fo^2^)+(0.0629P)^2^+4.6672P] where P=(Fo^2^+2Fc^2^)/3'
_refine_ls_weighting_scheme calc
_refine_ls_wR_factor_gt 0.1663
_refine_ls_wR_factor_ref 0.1773
_reflns_number_gt 6868
_reflns_number_total 8462
_reflns_threshold_expression >2sigma(I)
_cod_data_source_file jo400148b_si_008.cif
_cod_data_source_block a
_cod_original_cell_volume 2416.9(13)
_cod_database_code 4028120

loop_
_symmetry_equiv_pos_as_xyz
'x, y, z'
'-x, -y, -z'

loop_
_atom_site_label
_atom_site_type_symbol
_atom_site_fract_x
_atom_site_fract_y
_atom_site_fract_z
_atom_site_U_iso_or_equiv
_atom_site_adp_type
_atom_site_occupancy
_atom_site_symmetry_multiplicity
_atom_site_calc_flag
_atom_site_refinement_flags
_atom_site_disorder_assembly
_atom_site_disorder_group
Br1 Br -0.13861(5) 0.30558(4) 0.01057(4) 0.0616(2) Uani 1 1 d . . .
P1 P 0.0591(5) 0.3333(5) 0.5194(5) 0.0762(17) Uani 0.585(10) 1 d PDU A 1
F1 F 0.0318(7) 0.2209(5) 0.5017(10) 0.112(3) Uani 0.585(10) 1 d PDU A 1
F2 F 0.0925(9) 0.4485(7) 0.5448(11) 0.093(3) Uani 0.585(10) 1 d PDU A 1
F3 F 0.0095(7) 0.3360(7) 0.6089(7) 0.097(3) Uani 0.585(10) 1 d PDU A 1
F4 F 0.1963(6) 0.3675(5) 0.5874(7) 0.084(3) Uani 0.585(10) 1 d PDU A 1
F5 F 0.1248(12) 0.3425(9) 0.4391(8) 0.131(4) Uani 0.585(10) 1 d PDU A 1
F6 F -0.0777(11) 0.3116(9) 0.4581(11) 0.109(4) Uani 0.585(10) 1 d PDU A 1
P1' P 0.0357(10) 0.3179(8) 0.4782(8) 0.089(3) Uani 0.415(10) 1 d PDU A 2
F1' F 0.0311(14) 0.2137(9) 0.4291(12) 0.116(4) Uani 0.415(10) 1 d PDU A 2
F2' F 0.0446(18) 0.4255(14) 0.5270(19) 0.127(5) Uani 0.415(10) 1 d PDU A 2
F3' F 0.0288(15) 0.2868(14) 0.5678(12) 0.124(4) Uani 0.415(10) 1 d PDU A 2
F4' F 0.1832(12) 0.3473(11) 0.5011(16) 0.115(4) Uani 0.415(10) 1 d PDU A 2
F5' F 0.0385(16) 0.3433(11) 0.3884(11) 0.120(4) Uani 0.415(10) 1 d PDU A 2
F6' F -0.1091(15) 0.2758(14) 0.4598(16) 0.108(5) Uani 0.415(10) 1 d PDU A 2
O1 O 0.5844(3) 0.1429(2) 0.5029(2) 0.0455(8) Uani 1 1 d DU . .
O3 O 0.3850(3) 0.1675(2) 0.5334(2) 0.0421(8) Uani 1 1 d . C .
O4 O 0.2490(4) 0.0783(3) 0.6508(3) 0.0661(11) Uani 1 1 d . . .
O5 O 0.6481(3) 0.5421(2) 0.1630(2) 0.0491(8) Uani 1 1 d . . .
O6 O 0.7912(4) 0.6559(3) 0.0724(3) 0.0636(11) Uani 1 1 d . . .
O7 O 0.8557(4) 0.8577(3) 0.1948(2) 0.0583(10) Uani 1 1 d . . .
O8 O 0.4286(3) 0.5480(2) 0.1791(2) 0.0425(8) Uani 1 1 d . . .
O9 O 0.4239(3) 0.7243(2) 0.1568(2) 0.0426(8) Uani 1 1 d . . .
O10 O 0.2935(4) 0.8521(3) 0.1827(2) 0.0591(10) Uani 1 1 d . . .
N1 N 0.3197(5) 0.6140(4) 0.4082(4) 0.0810(14) Uani 1 1 d U . .
C1 C 0.3809(4) 0.3050(3) 0.2038(3) 0.0325(9) Uani 1 1 d . . .
C2 C 0.4943(4) 0.2996(3) 0.1935(3) 0.0370(10) Uani 1 1 d . C .
C3 C 0.5855(4) 0.3771(3) 0.1791(3) 0.0410(11) Uani 1 1 d . . .
H3 H 0.6625 0.3731 0.1725 0.049 Uiso 1 1 calc R . .
C4 C 0.5640(4) 0.4603(3) 0.1744(3) 0.0398(11) Uani 1 1 d . . .
C5 C 0.4491(4) 0.4638(3) 0.1811(3) 0.0353(10) Uani 1 1 d . . .
C6 C 0.3583(4) 0.3870(3) 0.1965(3) 0.0342(10) Uani 1 1 d . . .
H6 H 0.2808 0.3906 0.2021 0.041 Uiso 1 1 calc R . .
C7 C 0.7702(5) 0.5464(4) 0.1632(4) 0.0490(12) Uani 1 1 d . . .
H7A H 0.7662 0.4928 0.1091 0.059 Uiso 1 1 calc R . .
H7B H 0.8087 0.5377 0.2205 0.059 Uiso 1 1 calc R . .
C8 C 0.8468(5) 0.6466(4) 0.1585(4) 0.0578(14) Uani 1 1 d . . .
H8A H 0.8487 0.6999 0.2119 0.069 Uiso 1 1 calc R . .
H8B H 0.9341 0.6535 0.1613 0.069 Uiso 1 1 calc R . .
C9 C 0.8588(6) 0.7437(4) 0.0582(4) 0.0659(16) Uani 1 1 d . . .
H9A H 0.8454 0.7307 -0.0094 0.079 Uiso 1 1 calc R . .
H9B H 0.9492 0.7627 0.0855 0.079 Uiso 1 1 calc R . .
C10 C 0.8277(6) 0.8274(4) 0.0969(4) 0.0615(16) Uani 1 1 d . . .
H10B H 0.8751 0.8841 0.0782 0.074 Uiso 1 1 calc R . .
H10A H 0.7372 0.8088 0.0709 0.074 Uiso 1 1 calc R . .
C11 C 0.8639(6) 0.9549(4) 0.2352(4) 0.0695(17) Uani 1 1 d . . .
H11A H 0.7903 0.9626 0.2026 0.083 Uiso 1 1 calc R . .
H11B H 0.9405 1.0039 0.2290 0.083 Uiso 1 1 calc R . .
C12 C 0.4099(5) 0.5614(3) 0.0897(3) 0.0419(11) Uani 1 1 d . . .
H12A H 0.3192 0.5389 0.0609 0.050 Uiso 1 1 calc R . .
H12B H 0.4428 0.5209 0.0483 0.050 Uiso 1 1 calc R . .
C13 C 0.4765(5) 0.6685(4) 0.1014(3) 0.0466(12) Uani 1 1 d . . .
H13B H 0.5669 0.6914 0.1315 0.056 Uiso 1 1 calc R . .
H13A H 0.4677 0.6779 0.0400 0.056 Uiso 1 1 calc R . .
C14 C 0.4768(5) 0.8260(4) 0.1650(4) 0.0554(14) Uani 1 1 d . . .
H14A H 0.4594 0.8334 0.1031 0.066 Uiso 1 1 calc R . .
H14B H 0.5689 0.8535 0.1911 0.066 Uiso 1 1 calc R . .
C15 C 0.4212(5) 0.8817(4) 0.2275(4) 0.0541(14) Uani 1 1 d . . .
H15A H 0.4288 0.8672 0.2866 0.065 Uiso 1 1 calc R . .
H15B H 0.4669 0.9542 0.2417 0.065 Uiso 1 1 calc R . .
C16 C 0.2356(6) 0.9119(4) 0.2253(4) 0.0627(16) Uani 1 1 d . . .
H16A H 0.1754 0.9173 0.1766 0.075 Uiso 1 1 calc R . .
H16B H 0.3003 0.9796 0.2603 0.075 Uiso 1 1 calc R . .
C17 C 0.1693(7) 0.8722(7) 0.2885(5) 0.092(2) Uani 1 1 d U . .
H17A H 0.1322 0.7985 0.2674 0.111 Uiso 1 1 calc R B 2
H17B H 0.1042 0.8977 0.2998 0.111 Uiso 1 1 calc R B 2
C18 C 0.4793(4) 0.1952(3) 0.2915(3) 0.0336(10) Uani 1 1 d . C .
C19 C 0.5533(4) 0.1751(3) 0.3565(3) 0.0359(10) Uani 1 1 d . . .
H19 H 0.6283 0.1690 0.3468 0.043 Uiso 1 1 calc R C .
C20 C 0.5176(4) 0.1637(3) 0.4359(3) 0.0343(10) Uani 1 1 d . C .
C21 C 0.4087(4) 0.1760(3) 0.4511(3) 0.0348(10) Uani 1 1 d . . .
C22 C 0.3340(4) 0.1948(3) 0.3854(3) 0.0323(9) Uani 1 1 d . C .
H22 H 0.2596 0.2020 0.3952 0.039 Uiso 1 1 calc R . .
C23 C 0.3688(4) 0.2030(3) 0.3048(3) 0.0315(9) Uani 1 1 d . . .
C24 C 0.6748(9) 0.1046(8) 0.4842(7) 0.045(2) Uani 0.589(9) 1 d PDU C 1
H24B H 0.7468 0.1558 0.4753 0.054 Uiso 0.589(9) 1 calc PR C 1
H24A H 0.6376 0.0461 0.4267 0.054 Uiso 0.589(9) 1 calc PR C 1
C25 C 0.7191(9) 0.0743(6) 0.5652(7) 0.045(2) Uani 0.589(9) 1 d PDU C 1
H25A H 0.6472 0.0247 0.5758 0.053 Uiso 0.589(9) 1 calc PR C 1
H25B H 0.7801 0.0447 0.5525 0.053 Uiso 0.589(9) 1 calc PR C 1
O2 O 0.7766(5) 0.1622(4) 0.6442(4) 0.053(2) Uani 0.589(9) 1 d PDU . 1
C24' C 0.6370(11) 0.0727(9) 0.4673(8) 0.034(3) Uani 0.411(9) 1 d PDU C 2
H24C H 0.6628 0.0823 0.4113 0.041 Uiso 0.411(9) 1 calc PR C 2
H24D H 0.5736 0.0038 0.4500 0.041 Uiso 0.411(9) 1 calc PR C 2
C25' C 0.7506(11) 0.0901(11) 0.5429(7) 0.035(3) Uani 0.411(9) 1 d PDU C 2
H25D H 0.7864 0.0408 0.5216 0.042 Uiso 0.411(9) 1 calc PR C 2
H25C H 0.8161 0.1576 0.5577 0.042 Uiso 0.411(9) 1 calc PR C 2
O2' O 0.7093(7) 0.0797(6) 0.6230(6) 0.038(2) Uani 0.411(9) 1 d PDU . 2
C26 C 0.2750(5) 0.1794(4) 0.5515(3) 0.0510(13) Uani 1 1 d . . .
H26A H 0.1991 0.1254 0.5053 0.061 Uiso 1 1 calc R C .
H26B H 0.2767 0.2439 0.5474 0.061 Uiso 1 1 calc R . .
C27 C 0.2730(7) 0.1757(5) 0.6473(4) 0.0676(18) Uani 1 1 d . C .
H27B H 0.3549 0.2229 0.6915 0.081 Uiso 1 1 calc R . .
H27A H 0.2073 0.1965 0.6663 0.081 Uiso 1 1 calc R . .
C28 C 0.1321(6) 0.0261(5) 0.6640(4) 0.0712(17) Uani 1 1 d . . .
H28B H 0.1057 -0.0461 0.6328 0.085 Uiso 1 1 calc R . .
H28A H 0.0685 0.0463 0.6346 0.085 Uiso 1 1 calc R . .
C29 C 0.6269(5) 0.1963(4) 0.1863(4) 0.0508(13) Uani 1 1 d . C .
H29A H 0.6380 0.2042 0.1268 0.076 Uiso 1 1 calc R . .
H29B H 0.6247 0.1313 0.1871 0.076 Uiso 1 1 calc R . .
H29C H 0.6970 0.2491 0.2370 0.076 Uiso 1 1 calc R . .
C30 C 0.5041(4) 0.2031(3) 0.1989(3) 0.0372(10) Uani 1 1 d . . .
C31 C 0.3864(5) 0.1198(3) 0.1268(3) 0.0410(11) Uani 1 1 d . C .
C32 C 0.3837(6) 0.0420(4) 0.0564(4) 0.0537(14) Uani 1 1 d . . .
H32 H 0.4600 0.0394 0.0461 0.064 Uiso 1 1 calc R C .
C33 C 0.2692(7) -0.0332(4) 0.0001(4) 0.0639(16) Uani 1 1 d . C .
H33 H 0.2676 -0.0867 -0.0486 0.077 Uiso 1 1 calc R . .
C34 C 0.1596(6) -0.0298(4) 0.0149(4) 0.0573(15) Uani 1 1 d . . .
H34 H 0.0820 -0.0822 -0.0225 0.069 Uiso 1 1 calc R C .
C35 C 0.1600(5) 0.0500(3) 0.0846(3) 0.0460(12) Uani 1 1 d . C .
H35 H 0.0832 0.0527 0.0937 0.055 Uiso 1 1 calc R . .
C36 C 0.2731(4) 0.1247(3) 0.1400(3) 0.0364(10) Uani 1 1 d . . .
C37 C 0.2911(4) 0.2151(3) 0.2223(3) 0.0316(9) Uani 1 1 d . C .
C38 C 0.1694(4) 0.2224(3) 0.2350(3) 0.0401(11) Uani 1 1 d . . .
H38C H 0.1879 0.2825 0.2869 0.060 Uiso 1 1 calc R C .
H38B H 0.1183 0.1637 0.2483 0.060 Uiso 1 1 calc R . .
H38A H 0.1234 0.2258 0.1781 0.060 Uiso 1 1 calc R . .
C39 C 0.4650(6) 0.5258(5) 0.4829(5) 0.0788(17) Uani 1 1 d U . .
C40 C 0.3691(7) 0.5452(5) 0.5200(5) 0.0875(18) Uani 1 1 d U . .
H40 H 0.3541 0.5288 0.5736 0.105 Uiso 1 1 calc R . .
C41 C 0.2990(7) 0.5866(5) 0.4805(5) 0.0864(17) Uani 1 1 d U . .
H41 H 0.2337 0.5960 0.5054 0.104 Uiso 1 1 calc R . .
C42 C 0.4148(6) 0.6050(6) 0.3739(5) 0.0837(17) Uani 1 1 d U . .
H42 H 0.4324 0.6292 0.3245 0.100 Uiso 1 1 calc R . .
C43 C 0.4851(6) 0.5620(5) 0.4091(4) 0.0826(17) Uani 1 1 d U . .
H43 H 0.5509 0.5560 0.3830 0.099 Uiso 1 1 calc R . .
C44 C 0.2340(7) 0.6495(5) 0.3605(5) 0.0848(18) Uani 1 1 d U . .
H44A H 0.2833 0.7068 0.3433 0.102 Uiso 1 1 calc R . .
H44B H 0.1870 0.6719 0.4027 0.102 Uiso 1 1 calc R . .
C45 C 0.1417(5) 0.5650(4) 0.2727(4) 0.0655(14) Uani 1 1 d U . .
C46 C 0.0494(6) 0.4830(5) 0.2824(5) 0.0723(15) Uani 1 1 d U . .
H46 H 0.0421 0.4812 0.3423 0.087 Uiso 1 1 calc R . .
C47 C -0.0306(5) 0.4050(4) 0.2043(4) 0.0643(14) Uani 1 1 d U . .
H47 H -0.0923 0.3485 0.2102 0.077 Uiso 1 1 calc R . .
C48 C -0.0210(5) 0.4091(4) 0.1185(4) 0.0516(12) Uani 1 1 d U . .
C49 C 0.0709(5) 0.4885(4) 0.1086(4) 0.0573(12) Uani 1 1 d U . .
H49 H 0.0785 0.4897 0.0486 0.069 Uiso 1 1 calc R . .
C50 C 0.1523(5) 0.5669(4) 0.1872(4) 0.0607(13) Uani 1 1 d U . .
H50 H 0.2158 0.6221 0.1810 0.073 Uiso 1 1 calc R . .

loop_
_atom_site_aniso_label
_atom_site_aniso_U_11
_atom_site_aniso_U_22
_atom_site_aniso_U_33
_atom_site_aniso_U_23
_atom_site_aniso_U_13
_atom_site_aniso_U_12
Br1 0.0490(3) 0.0461(3) 0.0725(4) 0.0058(3) 0.0104(3) 0.0115(2)
P1 0.058(2) 0.060(2) 0.138(4) 0.045(3) 0.060(2) 0.0331(16)
F1 0.080(4) 0.048(4) 0.200(9) 0.022(5) 0.041(6) 0.026(3)
F2 0.073(5) 0.066(5) 0.162(7) 0.047(5) 0.058(5) 0.033(4)
F3 0.081(4) 0.088(5) 0.134(6) 0.042(5) 0.049(4) 0.033(4)
F4 0.057(3) 0.055(4) 0.138(7) 0.023(4) 0.036(4) 0.020(3)
F5 0.109(7) 0.147(7) 0.102(6) 0.004(6) 0.067(5) 0.020(6)
F6 0.073(6) 0.097(7) 0.153(7) 0.061(6) 0.020(5) 0.023(5)
P1' 0.103(5) 0.089(5) 0.153(6) 0.083(5) 0.092(4) 0.073(4)
F1' 0.135(8) 0.088(7) 0.162(9) 0.045(7) 0.076(7) 0.069(6)
F2' 0.122(10) 0.102(9) 0.190(10) 0.053(8) 0.062(9) 0.070(8)
F3' 0.133(8) 0.125(9) 0.154(10) 0.080(8) 0.068(7) 0.064(7)
F4' 0.096(7) 0.107(7) 0.193(11) 0.082(8) 0.070(8) 0.063(6)
F5' 0.142(8) 0.143(8) 0.142(8) 0.090(7) 0.086(7) 0.086(7)
F6' 0.095(8) 0.119(9) 0.151(8) 0.082(8) 0.069(7) 0.049(7)
O1 0.0508(19) 0.0407(18) 0.0434(18) 0.0066(14) 0.0016(15) 0.0267(16)
O3 0.053(2) 0.0480(19) 0.0337(17) 0.0170(14) 0.0137(15) 0.0270(16)
O4 0.095(3) 0.081(3) 0.069(3) 0.046(2) 0.054(2) 0.061(3)
O5 0.048(2) 0.0428(19) 0.066(2) 0.0279(17) 0.0252(17) 0.0172(16)
O6 0.076(3) 0.050(2) 0.048(2) 0.0163(18) 0.019(2) 0.006(2)
O7 0.078(3) 0.061(2) 0.044(2) 0.0178(18) 0.0278(19) 0.032(2)
O8 0.066(2) 0.0365(17) 0.0377(17) 0.0162(14) 0.0232(16) 0.0283(16)
O9 0.0519(19) 0.0279(16) 0.0477(19) 0.0136(14) 0.0168(16) 0.0132(14)
O10 0.071(3) 0.042(2) 0.048(2) -0.0015(16) -0.0062(19) 0.0258(19)
N1 0.069(2) 0.067(2) 0.070(2) -0.011(2) 0.035(2) 0.0015(19)
C1 0.037(2) 0.031(2) 0.029(2) 0.0076(18) 0.0108(19) 0.0136(19)
C2 0.043(3) 0.033(2) 0.039(2) 0.0120(19) 0.017(2) 0.017(2)
C3 0.043(3) 0.042(3) 0.047(3) 0.018(2) 0.024(2) 0.021(2)
C4 0.043(3) 0.034(2) 0.041(3) 0.014(2) 0.014(2) 0.011(2)
C5 0.048(3) 0.028(2) 0.034(2) 0.0089(18) 0.013(2) 0.019(2)
C6 0.041(2) 0.034(2) 0.034(2) 0.0096(19) 0.015(2) 0.020(2)
C7 0.047(3) 0.045(3) 0.055(3) 0.017(2) 0.022(2) 0.014(2)
C8 0.054(3) 0.042(3) 0.066(4) 0.013(3) 0.021(3) 0.007(2)
C9 0.080(4) 0.059(4) 0.051(3) 0.018(3) 0.023(3) 0.016(3)
C10 0.072(4) 0.055(3) 0.049(3) 0.024(3) 0.029(3) 0.005(3)
C11 0.082(4) 0.046(3) 0.076(4) 0.020(3) 0.045(4) 0.010(3)
C12 0.058(3) 0.040(3) 0.032(2) 0.013(2) 0.015(2) 0.023(2)
C13 0.056(3) 0.046(3) 0.042(3) 0.021(2) 0.021(2) 0.018(2)
C14 0.059(3) 0.034(3) 0.064(3) 0.019(2) 0.010(3) 0.009(2)
C15 0.061(3) 0.028(3) 0.054(3) 0.007(2) -0.005(3) 0.008(2)
C16 0.084(4) 0.046(3) 0.056(3) 0.010(3) -0.004(3) 0.039(3)
C17 0.083(4) 0.125(5) 0.090(4) 0.047(3) 0.010(3) 0.064(3)
C18 0.035(2) 0.026(2) 0.040(2) 0.0079(18) 0.014(2) 0.0133(18)
C19 0.033(2) 0.027(2) 0.043(3) 0.0048(19) 0.011(2) 0.0111(18)
C20 0.035(2) 0.022(2) 0.037(2) 0.0034(18) 0.000(2) 0.0092(18)
C21 0.042(2) 0.025(2) 0.035(2) 0.0063(18) 0.011(2) 0.0122(19)
C22 0.032(2) 0.027(2) 0.038(2) 0.0086(18) 0.0106(19) 0.0130(18)
C23 0.033(2) 0.023(2) 0.035(2) 0.0068(17) 0.0092(19) 0.0096(17)
C24 0.041(3) 0.040(3) 0.052(4) 0.013(3) 0.008(3) 0.018(3)
C25 0.041(4) 0.037(4) 0.056(4) 0.015(3) 0.005(3) 0.020(3)
O2 0.046(3) 0.041(3) 0.061(4) 0.015(3) -0.003(3) 0.012(3)
C24' 0.038(5) 0.036(5) 0.034(5) 0.014(4) 0.013(4) 0.019(4)
C25' 0.040(5) 0.034(5) 0.035(5) 0.014(4) 0.016(4) 0.015(4)
O2' 0.042(4) 0.036(5) 0.038(4) 0.011(3) 0.011(3) 0.019(3)
C26 0.072(4) 0.060(3) 0.045(3) 0.024(3) 0.030(3) 0.044(3)
C27 0.118(5) 0.077(4) 0.054(3) 0.035(3) 0.049(4) 0.071(4)
C28 0.067(4) 0.069(4) 0.060(4) 0.000(3) 0.011(3) 0.025(3)
C29 0.058(3) 0.052(3) 0.069(3) 0.031(3) 0.037(3) 0.036(3)
C30 0.042(3) 0.036(2) 0.044(3) 0.017(2) 0.022(2) 0.021(2)
C31 0.060(3) 0.033(2) 0.041(3) 0.015(2) 0.025(2) 0.025(2)
C32 0.081(4) 0.042(3) 0.051(3) 0.014(2) 0.033(3) 0.034(3)
C33 0.103(5) 0.046(3) 0.047(3) 0.005(3) 0.024(3) 0.041(3)
C34 0.078(4) 0.035(3) 0.040(3) 0.003(2) -0.002(3) 0.015(3)
C35 0.055(3) 0.036(3) 0.041(3) 0.012(2) 0.006(2) 0.015(2)
C36 0.050(3) 0.029(2) 0.034(2) 0.0105(19) 0.014(2) 0.019(2)
C37 0.037(2) 0.027(2) 0.033(2) 0.0092(18) 0.0115(19) 0.0145(18)
C38 0.038(2) 0.040(3) 0.045(3) 0.013(2) 0.013(2) 0.018(2)
C39 0.063(3) 0.070(3) 0.068(3) -0.006(2) 0.038(2) -0.003(2)
C40 0.079(3) 0.075(3) 0.086(3) 0.011(2) 0.048(2) 0.004(2)
C41 0.078(3) 0.071(3) 0.088(3) 0.006(2) 0.047(3) 0.008(2)
C42 0.071(3) 0.087(3) 0.060(3) -0.007(2) 0.033(2) 0.010(2)
C43 0.067(3) 0.090(3) 0.059(3) -0.008(2) 0.031(2) 0.011(2)
C44 0.076(3) 0.065(3) 0.082(3) -0.008(2) 0.037(3) 0.007(2)
C45 0.053(2) 0.050(2) 0.075(3) -0.002(2) 0.028(2) 0.0112(19)
C46 0.063(3) 0.059(3) 0.071(3) 0.003(2) 0.030(2) 0.006(2)
C47 0.055(2) 0.049(2) 0.071(3) 0.005(2) 0.024(2) 0.0058(19)
C48 0.043(2) 0.040(2) 0.065(2) 0.0070(19) 0.016(2) 0.0144(18)
C49 0.046(2) 0.049(2) 0.071(3) 0.016(2) 0.018(2) 0.0134(18)
C50 0.048(2) 0.049(2) 0.077(3) 0.012(2) 0.025(2) 0.0127(19)

loop_
_atom_type_symbol
_atom_type_description
_atom_type_scat_dispersion_real
_atom_type_scat_dispersion_imag
_atom_type_scat_source
C C 0.0033 0.0016 'International Tables Vol C Tables 4.2.6.8 and 6.1.1.4'
H H 0.0000 0.0000 'International Tables Vol C Tables 4.2.6.8 and 6.1.1.4'
Br Br -0.2901 2.4595 'International Tables Vol C Tables 4.2.6.8 and 6.1.1.4'
F F 0.0171 0.0103 'International Tables Vol C Tables 4.2.6.8 and 6.1.1.4'
N N 0.0061 0.0033 'International Tables Vol C Tables 4.2.6.8 and 6.1.1.4'
O O 0.0106 0.0060 'International Tables Vol C Tables 4.2.6.8 and 6.1.1.4'
P P 0.1023 0.0942 'International Tables Vol C Tables 4.2.6.8 and 6.1.1.4'

loop_
_geom_angle_atom_site_label_1
_geom_angle_atom_site_label_2
_geom_angle_atom_site_label_3
_geom_angle
_geom_angle_site_symmetry_1
_geom_angle_site_symmetry_3
F1 P1 F5 95.5(8) . .
F1 P1 F2 175.7(8) . .
F5 P1 F2 86.8(8) . .
F1 P1 F3 88.9(6) . .
F5 P1 F3 172.4(6) . .
F2 P1 F3 88.5(7) . .
F1 P1 F4 91.7(5) . .
F5 P1 F4 87.4(6) . .
F2 P1 F4 84.7(5) . .
F3 P1 F4 86.3(5) . .
F1 P1 F6 94.3(6) . .
F5 P1 F6 95.0(9) . .
F2 P1 F6 89.1(6) . .
F3 P1 F6 90.8(7) . .
F4 P1 F6 173.3(7) . .
F5' P1' F1' 90.4(9) . .
F5' P1' F6' 95.9(11) . .
F1' P1' F6' 91.5(10) . .
F5' P1' F2' 88.4(12) . .
F1' P1' F2' 178.0(12) . .
F6' P1' F2' 90.2(11) . .
F5' P1' F3' 177.4(12) . .
F1' P1' F3' 87.4(9) . .
F6' P1' F3' 82.7(11) . .
F2' P1' F3' 93.8(13) . .
F5' P1' F4' 89.9(9) . .
F1' P1' F4' 82.5(9) . .
F6' P1' F4' 171.7(11) . .
F2' P1' F4' 95.9(11) . .
F3' P1' F4' 91.3(11) . .
C20 O1 C24 120.7(5) . .
C20 O1 C24' 114.2(6) . .
C24 O1 C24' 20.2(6) . .
C21 O3 C26 116.6(3) . .
C28 O4 C27 116.7(5) . .
C4 O5 C7 118.1(4) . .
C9 O6 C8 114.0(4) . .
C11 O7 C10 113.0(4) . .
C5 O8 C12 115.5(3) . .
C13 O9 C14 111.7(4) . .
C16 O10 C15 115.1(4) . .
C41 N1 C42 120.5(8) . .
C41 N1 C44 120.2(6) . .
C42 N1 C44 119.2(7) . .
C6 C1 C2 119.5(4) . .
C6 C1 C37 126.0(4) . .
C2 C1 C37 114.4(4) . .
C3 C2 C1 120.4(4) . .
C3 C2 C30 125.7(4) . .
C1 C2 C30 113.9(4) . .
C4 C3 C2 120.0(4) . .
C4 C3 H3 120.0 . .
C2 C3 H3 120.0 . .
O5 C4 C3 125.0(4) . .
O5 C4 C5 115.6(4) . .
C3 C4 C5 119.4(4) . .
O8 C5 C6 119.4(4) . .
O8 C5 C4 119.7(4) . .
C6 C5 C4 120.7(4) . .
C1 C6 C5 119.8(4) . .
C1 C6 H6 120.1 . .
C5 C6 H6 120.1 . .
O5 C7 C8 107.5(4) . .
O5 C7 H7A 110.2 . .
C8 C7 H7A 110.2 . .
O5 C7 H7B 110.2 . .
C8 C7 H7B 110.2 . .
H7A C7 H7B 108.5 . .
O6 C8 C7 109.1(4) . .
O6 C8 H8A 109.9 . .
C7 C8 H8A 109.9 . .
O6 C8 H8B 109.9 . .
C7 C8 H8B 109.9 . .
H8A C8 H8B 108.3 . .
O6 C9 C10 115.5(5) . .
O6 C9 H9A 108.4 . .
C10 C9 H9A 108.4 . .
O6 C9 H9B 108.4 . .
C10 C9 H9B 108.4 . .
H9A C9 H9B 107.5 . .
O7 C10 C9 112.4(5) . .
O7 C10 H10B 109.1 . .
C9 C10 H10B 109.1 . .
O7 C10 H10A 109.1 . .
C9 C10 H10A 109.1 . .
H10B C10 H10A 107.8 . .
O7 C11 C28 109.7(5) . 2_666
O7 C11 H11A 109.7 . .
C28 C11 H11A 109.7 2_666 .
O7 C11 H11B 109.7 . .
C28 C11 H11B 109.7 2_666 .
H11A C11 H11B 108.2 . .
O8 C12 C13 109.3(4) . .
O8 C12 H12A 109.8 . .
C13 C12 H12A 109.8 . .
O8 C12 H12B 109.8 . .
C13 C12 H12B 109.8 . .
H12A C12 H12B 108.3 . .
O9 C13 C12 108.9(4) . .
O9 C13 H13B 109.9 . .
C12 C13 H13B 109.9 . .
O9 C13 H13A 109.9 . .
C12 C13 H13A 109.9 . .
H13B C13 H13A 108.3 . .
O9 C14 C15 109.2(4) . .
O9 C14 H14A 109.8 . .
C15 C14 H14A 109.8 . .
O9 C14 H14B 109.8 . .
C15 C14 H14B 109.8 . .
H14A C14 H14B 108.3 . .
O10 C15 C14 109.0(4) . .
O10 C15 H15A 109.9 . .
C14 C15 H15A 109.9 . .
O10 C15 H15B 109.9 . .
C14 C15 H15B 109.9 . .
H15A C15 H15B 108.3 . .
O10 C16 C17 112.7(5) . .
O10 C16 H16A 109.0 . .
C17 C16 H16A 109.0 . .
O10 C16 H16B 109.0 . .
C17 C16 H16B 109.0 . .
H16A C16 H16B 107.8 . .
O2 C17 C16 122.9(6) 2_666 .
O2 C17 O2' 43.9(4) 2_666 2_666
C16 C17 O2' 96.0(6) . 2_666
O2 C17 H17A 70.0 2_666 .
C16 C17 H17A 112.5 . .
O2' C17 H17A 112.5 2_666 .
O2 C17 H17B 119.6 2_666 .
C16 C17 H17B 112.5 . .
O2' C17 H17B 112.5 2_666 .
H17A C17 H17B 110.1 . .
C19 C18 C23 120.2(4) . .
C19 C18 C30 124.9(4) . .
C23 C18 C30 114.7(4) . .
C18 C19 C20 120.0(4) . .
C18 C19 H19 120.0 . .
C20 C19 H19 120.0 . .
O1 C20 C19 123.7(4) . .
O1 C20 C21 116.7(4) . .
C19 C20 C21 119.6(4) . .
O3 C21 C22 124.9(4) . .
O3 C21 C20 114.8(4) . .
C22 C21 C20 120.3(4) . .
C21 C22 C23 119.5(4) . .
C21 C22 H22 120.2 . .
C23 C22 H22 120.2 . .
C18 C23 C22 120.3(4) . .
C18 C23 C37 113.9(4) . .
C22 C23 C37 125.7(4) . .
O1 C24 C25 108.9(8) . .
O1 C24 H24B 109.9 . .
C25 C24 H24B 109.9 . .
O1 C24 H24A 109.9 . .
C25 C24 H24A 109.9 . .
H24B C24 H24A 108.3 . .
O2 C25 C24 106.9(8) . .
O2 C25 H25A 110.3 . .
C24 C25 H25A 110.3 . .
O2 C25 H25B 110.3 . .
C24 C25 H25B 110.3 . .
H25A C25 H25B 108.6 . .
C25 O2 C17 101.8(6) . 2_666
O1 C24' C25' 108.2(9) . .
O1 C24' H24C 110.1 . .
C25' C24' H24C 110.1 . .
O1 C24' H24D 110.1 . .
C25' C24' H24D 110.1 . .
H24C C24' H24D 108.4 . .
O2' C25' C24' 107.8(10) . .
O2' C25' H25D 110.2 . .
C24' C25' H25D 110.2 . .
O2' C25' H25C 110.2 . .
C24' C25' H25C 110.2 . .
H25D C25' H25C 108.5 . .
C25' O2' C17 108.6(7) . 2_666
O3 C26 C27 107.7(4) . .
O3 C26 H26A 110.2 . .
C27 C26 H26A 110.2 . .
O3 C26 H26B 110.2 . .
C27 C26 H26B 110.2 . .
H26A C26 H26B 108.5 . .
O4 C27 C26 111.2(4) . .
O4 C27 H27B 109.4 . .
C26 C27 H27B 109.4 . .
O4 C27 H27A 109.4 . .
C26 C27 H27A 109.4 . .
H27B C27 H27A 108.0 . .
O4 C28 C11 112.5(5) . 2_666
O4 C28 H28B 109.1 . .
C11 C28 H28B 109.1 2_666 .
O4 C28 H28A 109.1 . .
C11 C28 H28A 109.1 2_666 .
H28B C28 H28A 107.8 . .
C30 C29 H29A 109.5 . .
C30 C29 H29B 109.5 . .
H29A C29 H29B 109.5 . .
C30 C29 H29C 109.5 . .
H29A C29 H29C 109.5 . .
H29B C29 H29C 109.5 . .
C29 C30 C2 114.0(4) . .
C29 C30 C18 113.9(4) . .
C2 C30 C18 105.6(3) . .
C29 C30 C31 114.2(4) . .
C2 C30 C31 104.8(4) . .
C18 C30 C31 103.2(3) . .
C32 C31 C36 119.6(5) . .
C32 C31 C30 126.2(5) . .
C36 C31 C30 114.1(4) . .
C31 C32 C33 120.2(5) . .
C31 C32 H32 119.9 . .
C33 C32 H32 119.9 . .
C34 C33 C32 120.0(5) . .
C34 C33 H33 120.0 . .
C32 C33 H33 120.0 . .
C33 C34 C35 120.8(5) . .
C33 C34 H34 119.6 . .
C35 C34 H34 119.6 . .
C36 C35 C34 119.2(5) . .
C36 C35 H35 120.4 . .
C34 C35 H35 120.4 . .
C35 C36 C31 120.1(4) . .
C35 C36 C37 126.1(4) . .
C31 C36 C37 113.6(4) . .
C38 C37 C1 114.1(4) . .
C38 C37 C23 114.7(4) . .
C1 C37 C23 105.5(3) . .
C38 C37 C36 113.9(4) . .
C1 C37 C36 104.4(3) . .
C23 C37 C36 103.1(3) . .
C37 C38 H38C 109.5 . .
C37 C38 H38B 109.5 . .
H38C C38 H38B 109.5 . .
C37 C38 H38A 109.5 . .
H38C C38 H38A 109.5 . .
H38B C38 H38A 109.5 . .
C43 C39 C40 113.2(7) . .
C43 C39 C39 122.8(7) . 2_666
C40 C39 C39 124.0(8) . 2_666
C41 C40 C39 121.6(7) . .
C41 C40 H40 119.2 . .
C39 C40 H40 119.2 . .
N1 C41 C40 121.2(7) . .
N1 C41 H41 119.4 . .
C40 C41 H41 119.4 . .
N1 C42 C43 120.6(7) . .
N1 C42 H42 119.7 . .
C43 C42 H42 119.7 . .
C42 C43 C39 122.6(6) . .
C42 C43 H43 118.7 . .
C39 C43 H43 118.7 . .
N1 C44 C45 109.8(6) . .
N1 C44 H44A 109.7 . .
C45 C44 H44A 109.7 . .
N1 C44 H44B 109.7 . .
C45 C44 H44B 109.7 . .
H44A C44 H44B 108.2 . .
C50 C45 C46 120.1(6) . .
C50 C45 C44 120.9(5) . .
C46 C45 C44 119.0(6) . .
C47 C46 C45 119.5(6) . .
C47 C46 H46 120.3 . .
C45 C46 H46 120.3 . .
C48 C47 C46 119.8(6) . .
C48 C47 H47 120.1 . .
C46 C47 H47 120.1 . .
C47 C48 C49 121.0(5) . .
C47 C48 Br1 119.8(4) . .
C49 C48 Br1 119.2(4) . .
C48 C49 C50 119.3(6) . .
C48 C49 H49 120.4 . .
C50 C49 H49 120.4 . .
C45 C50 C49 120.3(5) . .
C45 C50 H50 119.8 . .
C49 C50 H50 119.8 . .

loop_
_geom_bond_atom_site_label_1
_geom_bond_atom_site_label_2
_geom_bond_distance
_geom_bond_site_symmetry_2
Br1 C48 1.903(5) .
P1 F1 1.563(9) .
P1 F5 1.574(10) .
P1 F2 1.577(10) .
P1 F3 1.581(9) .
P1 F4 1.612(9) .
P1 F6 1.612(12) .
P1' F5' 1.533(13) .
P1' F1' 1.549(13) .
P1' F6' 1.551(15) .
P1' F2' 1.574(16) .
P1' F3' 1.579(13) .
P1' F4' 1.592(14) .
O1 C20 1.367(5) .
O1 C24 1.413(8) .
O1 C24' 1.444(9) .
O3 C21 1.374(5) .
O3 C26 1.428(6) .
O4 C28 1.410(7) .
O4 C27 1.421(7) .
O5 C4 1.368(5) .
O5 C7 1.417(6) .
O6 C9 1.388(7) .
O6 C8 1.451(7) .
O7 C11 1.410(7) .
O7 C10 1.414(6) .
O8 C5 1.385(5) .
O8 C12 1.442(5) .
O9 C13 1.413(6) .
O9 C14 1.414(6) .
O10 C16 1.408(6) .
O10 C15 1.413(6) .
N1 C41 1.315(9) .
N1 C42 1.346(8) .
N1 C44 1.480(10) .
C1 C6 1.384(6) .
C1 C2 1.398(6) .
C1 C37 1.537(6) .
C2 C3 1.387(6) .
C2 C30 1.527(6) .
C3 C4 1.386(6) .
C3 H3 0.9500 .
C4 C5 1.391(6) .
C5 C6 1.387(6) .
C6 H6 0.9500 .
C7 C8 1.504(7) .
C7 H7A 0.9900 .
C7 H7B 0.9900 .
C8 H8A 0.9900 .
C8 H8B 0.9900 .
C9 C10 1.452(8) .
C9 H9A 0.9900 .
C9 H9B 0.9900 .
C10 H10B 0.9900 .
C10 H10A 0.9900 .
C11 C28 1.502(8) 2_666
C11 H11A 0.9900 .
C11 H11B 0.9900 .
C12 C13 1.489(7) .
C12 H12A 0.9900 .
C12 H12B 0.9900 .
C13 H13B 0.9900 .
C13 H13A 0.9900 .
C14 C15 1.497(8) .
C14 H14A 0.9900 .
C14 H14B 0.9900 .
C15 H15A 0.9900 .
C15 H15B 0.9900 .
C16 C17 1.465(9) .
C16 H16A 0.9900 .
C16 H16B 0.9900 .
C17 O2 1.433(8) 2_666
C17 O2' 1.615(11) 2_666
C17 H17A 0.9900 .
C17 H17B 0.9900 .
C18 C19 1.387(6) .
C18 C23 1.390(6) .
C18 C30 1.531(6) .
C19 C20 1.391(6) .
C19 H19 0.9500 .
C20 C21 1.405(6) .
C21 C22 1.386(6) .
C22 C23 1.392(6) .
C22 H22 0.9500 .
C23 C37 1.538(6) .
C24 C25 1.515(9) .
C24 H24B 0.9900 .
C24 H24A 0.9900 .
C25 O2 1.421(8) .
C25 H25A 0.9900 .
C25 H25B 0.9900 .
O2 C17 1.433(8) 2_666
C24' C25' 1.528(10) .
C24' H24C 0.9900 .
C24' H24D 0.9900 .
C25' O2' 1.425(9) .
C25' H25D 0.9900 .
C25' H25C 0.9900 .
O2' C17 1.615(11) 2_666
C26 C27 1.500(7) .
C26 H26A 0.9900 .
C26 H26B 0.9900 .
C27 H27B 0.9900 .
C27 H27A 0.9900 .
C28 C11 1.502(8) 2_666
C28 H28B 0.9900 .
C28 H28A 0.9900 .
C29 C30 1.525(6) .
C29 H29A 0.9800 .
C29 H29B 0.9800 .
C29 H29C 0.9800 .
C30 C31 1.535(7) .
C31 C32 1.376(6) .
C31 C36 1.405(6) .
C32 C33 1.396(8) .
C32 H32 0.9500 .
C33 C34 1.361(8) .
C33 H33 0.9500 .
C34 C35 1.402(7) .
C34 H34 0.9500 .
C35 C36 1.379(7) .
C35 H35 0.9500 .
C36 C37 1.542(6) .
C37 C38 1.514(6) .
C38 H38C 0.9800 .
C38 H38B 0.9800 .
C38 H38A 0.9800 .
C39 C43 1.405(10) .
C39 C40 1.429(9) .
C39 C39 1.443(15) 2_666
C40 C41 1.355(11) .
C40 H40 0.9500 .
C41 H41 0.9500 .
C42 C43 1.347(10) .
C42 H42 0.9500 .
C43 H43 0.9500 .
C44 C45 1.537(8) .
C44 H44A 0.9900 .
C44 H44B 0.9900 .
C45 C50 1.355(8) .
C45 C46 1.403(8) .
C46 C47 1.377(8) .
C46 H46 0.9500 .
C47 C48 1.364(8) .
C47 H47 0.9500 .
C48 C49 1.377(7) .
C49 C50 1.388(8) .
C49 H49 0.9500 .
C50 H50 0.9500 .

loop_
_geom_torsion_atom_site_label_1
_geom_torsion_atom_site_label_2
_geom_torsion_atom_site_label_3
_geom_torsion_atom_site_label_4
_geom_torsion
_geom_torsion_site_symmetry_1
_geom_torsion_site_symmetry_4
C6 C1 C2 C3 2.1(7) . .
C37 C1 C2 C3 -178.2(4) . .
C6 C1 C2 C30 -177.4(4) . .
C37 C1 C2 C30 2.3(5) . .
C1 C2 C3 C4 -0.4(7) . .
C30 C2 C3 C4 179.1(4) . .
C7 O5 C4 C3 -5.2(7) . .
C7 O5 C4 C5 175.0(4) . .
C2 C3 C4 O5 178.2(4) . .
C2 C3 C4 C5 -2.1(7) . .
C12 O8 C5 C6 -111.1(5) . .
C12 O8 C5 C4 73.6(5) . .
O5 C4 C5 O8 -2.1(6) . .
C3 C4 C5 O8 178.1(4) . .
O5 C4 C5 C6 -177.4(4) . .
C3 C4 C5 C6 2.9(7) . .
C2 C1 C6 C5 -1.4(6) . .
C37 C1 C6 C5 179.0(4) . .
O8 C5 C6 C1 -176.4(4) . .
C4 C5 C6 C1 -1.1(6) . .
C4 O5 C7 C8 -174.8(4) . .
C9 O6 C8 C7 -176.4(5) . .
O5 C7 C8 O6 -62.0(5) . .
C8 O6 C9 C10 -88.3(6) . .
C11 O7 C10 C9 161.4(5) . .
O6 C9 C10 O7 63.9(7) . .
C10 O7 C11 C28 168.8(5) . 2_666
C5 O8 C12 C13 -139.7(4) . .
C14 O9 C13 C12 -175.7(4) . .
O8 C12 C13 O9 -62.3(5) . .
C13 O9 C14 C15 -177.7(4) . .
C16 O10 C15 C14 -168.2(4) . .
O9 C14 C15 O10 -68.4(5) . .
C15 O10 C16 C17 -95.0(6) . .
O10 C16 C17 O2 46.7(9) . 2_666
O10 C16 C17 O2' 84.0(6) . 2_666
C23 C18 C19 C20 -0.7(6) . .
C30 C18 C19 C20 -176.2(4) . .
C24 O1 C20 C19 -17.8(8) . .
C24' O1 C20 C19 -39.4(8) . .
C24 O1 C20 C21 163.7(6) . .
C24' O1 C20 C21 142.1(7) . .
C18 C19 C20 O1 179.4(4) . .
C18 C19 C20 C21 -2.1(6) . .
C26 O3 C21 C22 -0.2(6) . .
C26 O3 C21 C20 -179.9(4) . .
O1 C20 C21 O3 1.3(5) . .
C19 C20 C21 O3 -177.3(4) . .
O1 C20 C21 C22 -178.4(4) . .
C19 C20 C21 C22 3.1(6) . .
O3 C21 C22 C23 179.2(4) . .
C20 C21 C22 C23 -1.1(6) . .
C19 C18 C23 C22 2.7(6) . .
C30 C18 C23 C22 178.6(4) . .
C19 C18 C23 C37 -174.2(4) . .
C30 C18 C23 C37 1.7(5) . .
C21 C22 C23 C18 -1.8(6) . .
C21 C22 C23 C37 174.8(4) . .
C20 O1 C24 C25 -171.5(6) . .
C24' O1 C24 C25 -95(3) . .
O1 C24 C25 O2 -62.3(11) . .
C24 C25 O2 C17 -171.5(7) . 2_666
C20 O1 C24' C25' 155.5(8) . .
C24 O1 C24' C25' 42.0(19) . .
O1 C24' C25' O2' 57.2(14) . .
C24' C25' O2' C17 -163.9(8) . 2_666
C21 O3 C26 C27 -175.4(4) . .
C28 O4 C27 C26 -110.8(6) . .
O3 C26 C27 O4 -69.8(6) . .
C27 O4 C28 C11 -89.3(6) . 2_666
C3 C2 C30 C29 -0.3(7) . .
C1 C2 C30 C29 179.2(4) . .
C3 C2 C30 C18 125.4(5) . .
C1 C2 C30 C18 -55.0(5) . .
C3 C2 C30 C31 -125.9(5) . .
C1 C2 C30 C31 53.6(5) . .
C19 C18 C30 C29 -5.4(6) . .
C23 C18 C30 C29 178.9(4) . .
C19 C18 C30 C2 -131.2(4) . .
C23 C18 C30 C2 53.1(5) . .
C19 C18 C30 C31 119.0(4) . .
C23 C18 C30 C31 -56.7(4) . .
C29 C30 C31 C32 1.6(7) . .
C2 C30 C31 C32 127.0(5) . .
C18 C30 C31 C32 -122.6(5) . .
C29 C30 C31 C36 178.4(4) . .
C2 C30 C31 C36 -56.1(5) . .
C18 C30 C31 C36 54.2(5) . .
C36 C31 C32 C33 -1.8(7) . .
C30 C31 C32 C33 174.9(5) . .
C31 C32 C33 C34 -0.2(8) . .
C32 C33 C34 C35 1.9(8) . .
C33 C34 C35 C36 -1.4(8) . .
C34 C35 C36 C31 -0.6(7) . .
C34 C35 C36 C37 -177.1(4) . .
C32 C31 C36 C35 2.2(7) . .
C30 C31 C36 C35 -174.9(4) . .
C32 C31 C36 C37 179.1(4) . .
C30 C31 C36 C37 2.1(5) . .
C6 C1 C37 C38 -1.4(6) . .
C2 C1 C37 C38 179.0(4) . .
C6 C1 C37 C23 -128.1(4) . .
C2 C1 C37 C23 52.2(5) . .
C6 C1 C37 C36 123.5(4) . .
C2 C1 C37 C36 -56.1(5) . .
C18 C23 C37 C38 179.3(4) . .
C22 C23 C37 C38 2.6(6) . .
C18 C23 C37 C1 -54.3(4) . .
C22 C23 C37 C1 129.0(4) . .
C18 C23 C37 C36 54.9(4) . .
C22 C23 C37 C36 -121.8(4) . .
C35 C36 C37 C38 -5.0(6) . .
C31 C36 C37 C38 178.3(4) . .
C35 C36 C37 C1 -130.1(5) . .
C31 C36 C37 C1 53.2(5) . .
C35 C36 C37 C23 119.8(5) . .
C31 C36 C37 C23 -56.8(4) . .
C43 C39 C40 C41 5.6(10) . .
C39 C39 C40 C41 -174.4(8) 2_666 .
C42 N1 C41 C40 -2.6(10) . .
C44 N1 C41 C40 173.8(6) . .
C39 C40 C41 N1 -2.6(11) . .
C41 N1 C42 C43 4.3(10) . .
C44 N1 C42 C43 -172.2(6) . .
N1 C42 C43 C39 -0.8(10) . .
C40 C39 C43 C42 -3.9(9) . .
C39 C39 C43 C42 176.1(8) 2_666 .
C41 N1 C44 C45 -99.7(7) . .
C42 N1 C44 C45 76.7(7) . .
N1 C44 C45 C50 -107.7(7) . .
N1 C44 C45 C46 69.2(7) . .
C50 C45 C46 C47 -0.4(10) . .
C44 C45 C46 C47 -177.4(6) . .
C45 C46 C47 C48 -1.3(10) . .
C46 C47 C48 C49 2.6(9) . .
C46 C47 C48 Br1 -175.8(5) . .
C47 C48 C49 C50 -2.1(8) . .
Br1 C48 C49 C50 176.3(4) . .
C46 C45 C50 C49 0.9(9) . .
C44 C45 C50 C49 177.9(6) . .
C48 C49 C50 C45 0.3(9) . .
